data_7013293
loop_
_publ_author_name
'Burrows, Andrew D.'
'Harrington, Ross W.'
'Mahon, Mary F.'
'Palmer, Mark T.'
'Senia, Francesco'
'Varrone, Maurizio'

_publ_section_title
;
 Synthesis and reactivity of rhodium(i) complexes containing
 keto-functionalised N-pyrrolyl phosphine ligands
;
_journal_issue 19
_journal_name_full 'Dalton Transactions'
_journal_page_first 3717
_journal_paper_doi 10.1039/b306292a
_journal_year 2003
_chemical_formula_sum 'C41 H40 Cl2 N8 O4 P4 Rh2'
_chemical_formula_weight 1109.41
_chemical_name_systematic
;
?
;
_space_group_IT_number 15
_symmetry_cell_setting monoclinic
_symmetry_space_group_name_Hall '-C 2yc'
_symmetry_space_group_name_H-M 'C 1 2/c 1'
_atom_sites_solution_hydrogens geom
_atom_sites_solution_primary direct
_atom_sites_solution_secondary difmap
_audit_creation_method SHELXL-97
_cell_angle_alpha 90.00
_cell_angle_beta 110.9461(7)
_cell_angle_gamma 90.00
_cell_formula_units_Z 4
_cell_length_a 19.8250(2)
_cell_length_b 11.8230(2)
_cell_length_c 20.9580(3)
_cell_measurement_reflns_used 25
_cell_measurement_temperature 293(2)
_cell_measurement_theta_max 18
_cell_measurement_theta_min 12
_cell_volume 4587.74(11)
_computing_data_reduction 'Denzo and Scalepack (otwinowski & Minor, 1997'
_computing_molecular_graphics 'ORTEX (P.McArdle, 1995)'
_computing_publication_material 'SHELXL-97/2 (Sheldrick,1997)'
_computing_structure_refinement 'SHELXL-97 (Sheldrick, 1997)'
_computing_structure_solution 'SHELXS-97 (Sheldrick, 1990)'
_diffrn_ambient_temperature 293(2)
_diffrn_measured_fraction_theta_full 0.991
_diffrn_measured_fraction_theta_max 0.991
_diffrn_measurement_device_type KappaCCD
_diffrn_measurement_method KappaCCD
_diffrn_radiation_monochromator graphite
_diffrn_radiation_source 'fine-focus sealed tube'
_diffrn_radiation_type MoK\a
_diffrn_radiation_wavelength 0.71070
_diffrn_reflns_av_R_equivalents 0.0487
_diffrn_reflns_av_sigmaI/netI 0.0370
_diffrn_reflns_limit_h_max 25
_diffrn_reflns_limit_h_min 0
_diffrn_reflns_limit_k_max 15
_diffrn_reflns_limit_k_min -15
_diffrn_reflns_limit_l_max 25
_diffrn_reflns_limit_l_min -27
_diffrn_reflns_number 26407
_diffrn_reflns_theta_full 27.49
_diffrn_reflns_theta_max 27.49
_diffrn_reflns_theta_min 4.17
_exptl_absorpt_coefficient_mu 1.025
_exptl_absorpt_correction_type none
_exptl_crystal_density_diffrn 1.606
_exptl_crystal_density_method 'not measured'
_exptl_crystal_description Block
_exptl_crystal_F_000 2232
_exptl_crystal_size_max 0.2
_exptl_crystal_size_mid 0.15
_exptl_crystal_size_min 0.15
_refine_diff_density_max 0.626
_refine_diff_density_min -0.777
_refine_diff_density_rms 0.074
_refine_ls_extinction_coef 0.00131(14)
_refine_ls_extinction_expression Fc^*^=kFc[1+0.001xFc^2^\l^3^/sin(2\q)]^-1/4^
_refine_ls_extinction_method SHELXL
_refine_ls_goodness_of_fit_ref 0.899
_refine_ls_hydrogen_treatment mixed
_refine_ls_matrix_type full
_refine_ls_number_parameters 283
_refine_ls_number_reflns 5218
_refine_ls_number_restraints 0
_refine_ls_restrained_S_all 0.899
_refine_ls_R_factor_all 0.0344
_refine_ls_R_factor_gt 0.0283
_refine_ls_shift/su_max 0.001
_refine_ls_shift/su_mean 0.000
_refine_ls_structure_factor_coef Fsqd
_refine_ls_weighting_details 'calc w=1/[\s^2^(Fo^2^)+(0.0519P)^2^+7.8998P] where P=(Fo^2^+2Fc^2^)/3'
_refine_ls_weighting_scheme calc
_refine_ls_wR_factor_gt 0.0752
_refine_ls_wR_factor_ref 0.0812
_reflns_number_gt 4606
_reflns_number_total 5218
_reflns_threshold_expression >2sigma(I)
_cod_data_source_file b306292a.txt
_cod_data_source_block compound4
_cod_depositor_comments
;
The following automatic conversions were performed:
'_atom_site_symetry_multiplicity' tag replaced with
'_atom_site_symmetry_multiplicity'.

Automatic conversion script
Id: cif_correct_tags 1440 2010-10-19 06:21:57Z saulius 

The following automatic conversions were performed:
'_symmetry_cell_setting' value 'Monoclinic' changed to 'monoclinic'
according to '/home/saulius/struct/CIF-dictionaries/cif_core.dic'
dictionary named 'cif_core.dic' version 2.4.1 from 2010-06-29.

Automatic conversion script
Id: cif_fix_enum 1527 2010-12-29 10:47:43Z saulius 
;
_cod_original_sg_symbol_H-M C2/c
_cod_database_code 7013293

loop_
_symmetry_equiv_pos_as_xyz
'x, y, z'
'-x, y, -z+1/2'
'x+1/2, y+1/2, z'
'-x+1/2, y+1/2, -z+1/2'
'-x, -y, -z'
'x, -y, z-1/2'
'-x+1/2, -y+1/2, -z'
'x+1/2, -y+1/2, z-1/2'

loop_
_atom_site_label
_atom_site_type_symbol
_atom_site_fract_x
_atom_site_fract_y
_atom_site_fract_z
_atom_site_U_iso_or_equiv
_atom_site_adp_type
_atom_site_occupancy
_atom_site_symmetry_multiplicity
_atom_site_calc_flag
_atom_site_refinement_flags
_atom_site_disorder_assembly
_atom_site_disorder_group
Rh1 Rh 0.185730(8) 0.194939(13) -0.058394(8) 0.01917(8) Uani 1 1 d . . .
Cl1 Cl 0.19946(3) 0.07717(4) 0.03706(3) 0.02544(13) Uani 1 1 d . . .
P1 P 0.11259(3) 0.31420(4) -0.02843(3) 0.01993(13) Uani 1 1 d . . .
P2 P 0.23466(3) 0.41492(4) 0.08500(3) 0.01994(13) Uani 1 1 d . . .
O1 O 0.14805(12) 0.31387(17) -0.19216(10) 0.0469(5) Uani 1 1 d . . .
O2 O 0.15143(7) 0.40159(13) 0.03319(7) 0.0227(3) Uani 1 1 d . . .
N1 N 0.06312(9) 0.41219(15) -0.08479(10) 0.0239(4) Uani 1 1 d . . .
N2 N 0.05036(10) 0.25555(16) -0.00195(10) 0.0268(4) Uani 1 1 d . . .
N3 N 0.21990(10) 0.39697(16) 0.15918(9) 0.0260(4) Uani 1 1 d . . .
N4 N 0.24481(10) 0.55506(15) 0.08293(10) 0.0245(4) Uani 1 1 d . . .
C1 C 0.09199(13) 0.5037(2) -0.10766(13) 0.0307(5) Uani 1 1 d . . .
H3 H 0.1397 0.5280 -0.0895 0.037 Uiso 1 1 calc R . .
C2 C 0.03864(15) 0.5519(2) -0.16109(13) 0.0367(6) Uani 1 1 d . . .
H4 H 0.0432 0.6151 -0.1857 0.044 Uiso 1 1 calc R . .
C3 C -0.02523(14) 0.4882(2) -0.17252(14) 0.0403(6) Uani 1 1 d . . .
H5 H -0.0700 0.5024 -0.2061 0.048 Uiso 1 1 calc R . .
C4 C -0.00976(12) 0.4033(2) -0.12626(12) 0.0311(5) Uani 1 1 d . . .
H6 H -0.0419 0.3486 -0.1227 0.037 Uiso 1 1 calc R . .
C5 C 0.01291(13) 0.3064(2) 0.03537(14) 0.0310(5) Uani 1 1 d . . .
H7 H 0.0234 0.3761 0.0574 0.037 Uiso 1 1 calc R . .
C6 C -0.04154(13) 0.2359(2) 0.03378(15) 0.0377(6) Uani 1 1 d . . .
H8 H -0.0744 0.2482 0.0555 0.045 Uiso 1 1 calc R . .
C7 C -0.04003(13) 0.1402(2) -0.00661(16) 0.0415(6) Uani 1 1 d . . .
H9 H -0.0720 0.0796 -0.0167 0.050 Uiso 1 1 calc R . .
C8 C 0.01633(13) 0.1532(2) -0.02778(14) 0.0336(5) Uani 1 1 d . . .
H10 H 0.0301 0.1028 -0.0549 0.040 Uiso 1 1 calc R . .
C9 C 0.19437(16) 0.2970(2) 0.17737(14) 0.0361(6) Uani 1 1 d . . .
H11 H 0.1791 0.2335 0.1498 0.043 Uiso 1 1 calc R . .
C10 C 0.19561(16) 0.3084(2) 0.24206(14) 0.0390(6) Uani 1 1 d . . .
H12 H 0.1814 0.2541 0.2668 0.047 Uiso 1 1 calc R . .
C11 C 0.22240(18) 0.4176(3) 0.26511(14) 0.0470(7) Uani 1 1 d . . .
H13 H 0.2288 0.4479 0.3078 0.056 Uiso 1 1 calc R . .
C12 C 0.23720(15) 0.4703(2) 0.21438(12) 0.0373(6) Uani 1 1 d . . .
H14 H 0.2557 0.5430 0.2162 0.045 Uiso 1 1 calc R . .
C13 C 0.19238(12) 0.6380(2) 0.07375(12) 0.0294(5) Uani 1 1 d . . .
H15 H 0.1434 0.6255 0.0639 0.035 Uiso 1 1 calc R . .
C14 C 0.22533(14) 0.7404(2) 0.08177(13) 0.0328(5) Uani 1 1 d . . .
H16 H 0.2029 0.8104 0.0778 0.039 Uiso 1 1 calc R . .
C15 C 0.29998(15) 0.7215(2) 0.09728(13) 0.0342(5) Uani 1 1 d . . .
H15A H 0.3352 0.7772 0.1056 0.041 Uiso 1 1 calc R . .
C16 C 0.31153(13) 0.6087(2) 0.09800(13) 0.0310(5) Uani 1 1 d . . .
H16' H 0.3558 0.5733 0.1069 0.037 Uiso 1 1 calc R . .
C17 C 0.16352(13) 0.2699(2) -0.14025(13) 0.0306(5) Uani 1 1 d . . .
C18 C 0.0218(5) -0.0796(5) 0.2289(3) 0.162(5) Uani 1 1 d . . .
H18 H 0.0368 -0.1467 0.2151 0.195 Uiso 1 1 calc R . .
C19 C 0.0403(4) 0.0240(5) 0.2097(3) 0.115(2) Uani 1 1 d . . .
C20 C 0.0197(3) 0.1231(5) 0.2306(4) 0.126(3) Uani 1 1 d . . .
H20 H 0.0337 0.1914 0.2173 0.152 Uiso 1 1 calc R . .
C21 C 0.0783(5) 0.0294(10) 0.1714(6) 0.092(3) Uani 0.50 1 d P . .
H21A H 0.0486 0.0549 0.1267 0.137 Uiso 0.50 1 calc PR . .
H21B H 0.0973 -0.0442 0.1681 0.137 Uiso 0.50 1 calc PR . .
H21C H 0.1175 0.0815 0.1908 0.137 Uiso 0.50 1 calc PR . .

loop_
_atom_site_aniso_label
_atom_site_aniso_U_11
_atom_site_aniso_U_22
_atom_site_aniso_U_33
_atom_site_aniso_U_23
_atom_site_aniso_U_13
_atom_site_aniso_U_12
Rh1 0.01624(11) 0.01831(11) 0.02274(11) -0.00010(6) 0.00668(7) -0.00023(5)
Cl1 0.0255(3) 0.0232(3) 0.0285(3) 0.0028(2) 0.0107(2) -0.00129(19)
P1 0.0151(3) 0.0183(3) 0.0268(3) 0.0007(2) 0.0079(2) -0.00012(18)
P2 0.0189(3) 0.0185(3) 0.0232(3) -0.0008(2) 0.0086(2) -0.00085(19)
O1 0.0571(13) 0.0527(13) 0.0326(10) 0.0170(9) 0.0180(9) 0.0176(9)
O2 0.0176(7) 0.0241(8) 0.0260(7) -0.0013(6) 0.0072(6) 0.0007(6)
N1 0.0182(8) 0.0210(9) 0.0293(9) 0.0021(7) 0.0048(7) 0.0023(7)
N2 0.0211(9) 0.0210(9) 0.0415(11) 0.0020(8) 0.0152(8) -0.0011(7)
N3 0.0288(10) 0.0268(10) 0.0238(9) -0.0008(7) 0.0110(7) -0.0021(7)
N4 0.0237(9) 0.0210(9) 0.0311(10) -0.0030(7) 0.0125(7) -0.0029(7)
C1 0.0286(11) 0.0234(11) 0.0356(12) 0.0037(9) 0.0060(9) -0.0029(9)
C2 0.0456(15) 0.0261(12) 0.0321(12) 0.0055(10) 0.0061(11) 0.0033(10)
C3 0.0311(13) 0.0436(15) 0.0341(13) 0.0025(11) -0.0032(10) 0.0072(11)
C4 0.0190(10) 0.0349(13) 0.0341(12) -0.0019(10) 0.0033(9) 0.0008(9)
C5 0.0262(12) 0.0298(12) 0.0424(14) 0.0024(10) 0.0187(10) 0.0034(9)
C6 0.0276(12) 0.0345(13) 0.0596(17) 0.0095(12) 0.0262(12) 0.0040(10)
C7 0.0251(12) 0.0295(13) 0.0728(19) 0.0085(13) 0.0212(12) -0.0029(10)
C8 0.0265(12) 0.0200(11) 0.0567(16) -0.0028(10) 0.0179(11) -0.0033(9)
C9 0.0477(16) 0.0317(13) 0.0340(13) 0.0010(10) 0.0209(12) -0.0073(11)
C10 0.0470(16) 0.0435(16) 0.0330(13) 0.0101(11) 0.0220(12) 0.0066(11)
C11 0.0626(18) 0.0529(17) 0.0262(12) -0.0006(12) 0.0167(12) 0.0043(14)
C12 0.0468(15) 0.0365(14) 0.0270(12) -0.0062(10) 0.0113(11) -0.0018(11)
C13 0.0271(11) 0.0237(11) 0.0352(12) -0.0010(9) 0.0083(9) 0.0026(9)
C14 0.0437(14) 0.0204(11) 0.0332(12) -0.0018(9) 0.0124(10) 0.0030(10)
C15 0.0424(14) 0.0279(12) 0.0407(14) -0.0090(10) 0.0254(12) -0.0124(10)
C16 0.0283(11) 0.0286(12) 0.0431(13) -0.0095(10) 0.0212(10) -0.0075(9)
C17 0.0274(12) 0.0290(12) 0.0364(13) 0.0000(10) 0.0126(10) 0.0032(9)
C18 0.246(11) 0.083(4) 0.077(5) -0.002(3) -0.041(5) 0.015(5)
C19 0.111(5) 0.083(4) 0.090(4) 0.002(3) -0.038(3) 0.004(3)
C20 0.071(4) 0.082(3) 0.166(8) -0.016(4) -0.032(4) 0.009(3)
C21 0.061(5) 0.101(8) 0.088(7) -0.006(6) -0.005(5) 0.004(5)

loop_
_atom_type_symbol
_atom_type_description
_atom_type_scat_dispersion_real
_atom_type_scat_dispersion_imag
_atom_type_scat_source
C C 0.0033 0.0016 'International Tables Vol C Tables 4.2.6.8 and 6.1.1.4'
H H 0.0000 0.0000 'International Tables Vol C Tables 4.2.6.8 and 6.1.1.4'
O O 0.0106 0.0060 'International Tables Vol C Tables 4.2.6.8 and 6.1.1.4'
Rh Rh -1.1178 0.9187 'International Tables Vol C Tables 4.2.6.8 and 6.1.1.4'
P P 0.1023 0.0942 'International Tables Vol C Tables 4.2.6.8 and 6.1.1.4'
N N 0.0061 0.0033 'International Tables Vol C Tables 4.2.6.8 and 6.1.1.4'
Cl Cl 0.1484 0.1585 'International Tables Vol C Tables 4.2.6.8 and 6.1.1.4'

loop_
_geom_angle_atom_site_label_1
_geom_angle_atom_site_label_2
_geom_angle_atom_site_label_3
_geom_angle
_geom_angle_site_symmetry_1
_geom_angle_site_symmetry_3
_geom_angle_publ_flag
C17 Rh1 P2 90.13(7) . 7 ?
C17 Rh1 P1 89.72(7) . . ?
P2 Rh1 P1 175.82(2) 7 . ?
C17 Rh1 Cl1 170.64(8) . . ?
P2 Rh1 Cl1 89.489(19) 7 . ?
P1 Rh1 Cl1 91.340(19) . . ?
C17 Rh1 Rh1 112.77(8) . 7 ?
P2 Rh1 Rh1 89.245(15) 7 7 ?
P1 Rh1 Rh1 86.961(15) . 7 ?
Cl1 Rh1 Rh1 76.577(14) . 7 ?
O2 P1 N2 101.35(9) . . ?
O2 P1 N1 96.40(9) . . ?
N2 P1 N1 101.71(9) . . ?
O2 P1 Rh1 116.71(6) . . ?
N2 P1 Rh1 117.04(7) . . ?
N1 P1 Rh1 120.03(7) . . ?
O2 P2 N4 100.46(9) . . ?
O2 P2 N3 97.68(9) . . ?
N4 P2 N3 102.11(9) . . ?
O2 P2 Rh1 114.23(6) . 7 ?
N4 P2 Rh1 117.49(7) . 7 ?
N3 P2 Rh1 121.24(7) . 7 ?
P1 O2 P2 132.42(10) . . ?
C1 N1 C4 107.82(19) . . ?
C1 N1 P1 124.52(16) . . ?
C4 N1 P1 126.42(16) . . ?
C5 N2 C8 108.13(19) . . ?
C5 N2 P1 127.69(16) . . ?
C8 N2 P1 122.79(17) . . ?
C12 N3 C9 107.9(2) . . ?
C12 N3 P2 127.92(17) . . ?
C9 N3 P2 123.83(17) . . ?
C13 N4 C16 108.13(19) . . ?
C13 N4 P2 127.68(16) . . ?
C16 N4 P2 123.86(16) . . ?
C2 C1 N1 108.4(2) . . ?
C2 C1 H3 125.8 . . ?
N1 C1 H3 125.8 . . ?
C1 C2 C3 107.5(2) . . ?
C1 C2 H4 126.2 . . ?
C3 C2 H4 126.2 . . ?
C4 C3 C2 108.2(2) . . ?
C4 C3 H5 125.9 . . ?
C2 C3 H5 125.9 . . ?
C3 C4 N1 108.0(2) . . ?
C3 C4 H6 126.0 . . ?
N1 C4 H6 126.0 . . ?
C6 C5 N2 107.5(2) . . ?
C6 C5 H7 126.3 . . ?
N2 C5 H7 126.3 . . ?
C5 C6 C7 108.6(2) . . ?
C5 C6 H8 125.7 . . ?
C7 C6 H8 125.7 . . ?
C8 C7 C6 107.5(2) . . ?
C8 C7 H9 126.2 . . ?
C6 C7 H9 126.2 . . ?
C7 C8 N2 108.3(2) . . ?
C7 C8 H10 125.9 . . ?
N2 C8 H10 125.9 . . ?
C10 C9 N3 108.2(2) . . ?
C10 C9 H11 125.9 . . ?
N3 C9 H11 125.9 . . ?
C9 C10 C11 107.6(2) . . ?
C9 C10 H12 126.2 . . ?
C11 C10 H12 126.2 . . ?
C12 C11 C10 108.2(2) . . ?
C12 C11 H13 125.9 . . ?
C10 C11 H13 125.9 . . ?
C11 C12 N3 108.0(2) . . ?
C11 C12 H14 126.0 . . ?
N3 C12 H14 126.0 . . ?
C14 C13 N4 108.0(2) . . ?
C14 C13 H15 126.0 . . ?
N4 C13 H15 126.0 . . ?
C13 C14 C15 107.8(2) . . ?
C13 C14 H16 126.1 . . ?
C15 C14 H16 126.1 . . ?
C16 C15 C14 108.5(2) . . ?
C16 C15 H15A 125.7 . . ?
C14 C15 H15A 125.7 . . ?
C15 C16 N4 107.6(2) . . ?
C15 C16 H16 126.2 . . ?
N4 C16 H16 126.2 . . ?
O1 C17 Rh1 177.8(2) . . ?
C19 C18 C18 117.3(5) . 2 ?
C19 C18 H18 121.3 . . ?
C18 C18 H18 121.3 2 . ?
C21 C19 C20 117.9(8) . . ?
C21 C19 C18 120.2(9) . . ?
C20 C19 C18 121.9(9) . . ?
C20 C20 C19 120.8(5) 2 . ?
C20 C20 H20 119.6 2 . ?
C19 C20 H20 119.6 . . ?
C19 C21 H21A 109.5 . . ?
C19 C21 H21B 109.5 . . ?
H21A C21 H21B 109.5 . . ?
C19 C21 H21C 109.5 . . ?
H21A C21 H21C 109.5 . . ?
H21B C21 H21C 109.5 . . ?

loop_
_geom_bond_atom_site_label_1
_geom_bond_atom_site_label_2
_geom_bond_distance
_geom_bond_site_symmetry_2
_geom_bond_publ_flag
Rh1 C17 1.839(3) . ?
Rh1 P2 2.2624(5) 7 ?
Rh1 P1 2.2664(5) . ?
Rh1 Cl1 2.3719(5) . ?
Rh1 Rh1 3.1177(3) 7 ?
P1 O2 1.6176(15) . ?
P1 N2 1.6733(18) . ?
P1 N1 1.6945(19) . ?
P2 O2 1.6266(15) . ?
P2 N4 1.6716(19) . ?
P2 N3 1.6948(19) . ?
P2 Rh1 2.2624(5) 7 ?
O1 C17 1.144(3) . ?
N1 C1 1.387(3) . ?
N1 C4 1.399(3) . ?
N2 C5 1.393(3) . ?
N2 C8 1.397(3) . ?
N3 C12 1.387(3) . ?
N3 C9 1.391(3) . ?
N4 C13 1.391(3) . ?
N4 C16 1.398(3) . ?
C1 C2 1.360(3) . ?
C1 H3 0.9300 . ?
C2 C3 1.418(4) . ?
C2 H4 0.9300 . ?
C3 C4 1.352(4) . ?
C3 H5 0.9300 . ?
C4 H6 0.9300 . ?
C5 C6 1.355(3) . ?
C5 H7 0.9300 . ?
C6 C7 1.420(4) . ?
C6 H8 0.9300 . ?
C7 C8 1.350(3) . ?
C7 H9 0.9300 . ?
C8 H10 0.9300 . ?
C9 C10 1.354(4) . ?
C9 H11 0.9300 . ?
C10 C11 1.414(4) . ?
C10 H12 0.9300 . ?
C11 C12 1.352(4) . ?
C11 H13 0.9300 . ?
C12 H14 0.9300 . ?
C13 C14 1.357(3) . ?
C13 H15 0.9300 . ?
C14 C15 1.415(4) . ?
C14 H16 0.9300 . ?
C15 C16 1.352(3) . ?
C15 H15A 0.9300 . ?
C16 H16 0.9300 . ?
C18 C19 1.378(9) . ?
C18 C18 1.442(19) 2 ?
C18 H18 0.9300 . ?
C19 C21 1.285(12) . ?
C19 C20 1.364(8) . ?
C20 C20 1.313(15) 2 ?
C20 H20 0.9300 . ?
C21 H21A 0.9600 . ?
C21 H21B 0.9600 . ?
C21 H21C 0.9600 . ?
